data_1533050
loop_
_publ_author_name
'Renaudin, G.'
'Gomes, S.'
'Keller, L.'
'Hagemann, H.'
'Yvon, K.'

_publ_section_title
;
 Structural and spectroscopic studies on the alkali borohydrides M B H4 (M
 = Na, K, Rb, Cs)
;
_journal_name_full 'Journal of Alloys Compd.'
_journal_page_first 98
_journal_page_last 106
_journal_volume 375
_journal_year 2004
_chemical_formula_sum 'B D4 K'
_chemical_name_systematic 'K (B D4)'
_space_group_IT_number 137
_symmetry_space_group_name_Hall '-P 4ac 2a'
_symmetry_space_group_name_H-M 'P 42/n m c :2'
_cell_angle_alpha 90
_cell_angle_beta 90
_cell_angle_gamma 90
_cell_formula_units_Z 2
_cell_length_a 4.6836
_cell_length_b 4.6836
_cell_length_c 6.5707
_cell_volume 144.136
_citation_journal_id_ASTM JALCEU
_cod_data_source_file Renaudin_JALCEU_2004_1520.cif
_cod_data_source_block D4B1K1
_cod_original_cell_volume 144.1356
_cod_original_formula_sum 'D4 B1 K1'
_cod_database_code 1533050

loop_
_symmetry_equiv_pos_as_xyz
x,y,z
-y+1/2,x,z+1/2
-x+1/2,-y+1/2,z
y,-x+1/2,z+1/2
x+1/2,-y,-z
y+1/2,x+1/2,-z+1/2
-x,y+1/2,-z
-y,-x,-z+1/2
-x,-y,-z
y-1/2,-x,-z-1/2
x-1/2,y-1/2,-z
-y,x-1/2,-z-1/2
-x-1/2,y,z
-y-1/2,-x-1/2,z-1/2
x,-y-1/2,z
y,x,z-1/2

loop_
_atom_site_label
_atom_site_type_symbol
_atom_site_fract_x
_atom_site_fract_y
_atom_site_fract_z
_atom_site_occupancy
_atom_site_U_iso_or_equiv
K1 K+1 0.75 0.25 0.25 1 0.0
D1 D-1 0.25 0.54 0.144 1 0.0
B1 B+3 0.75 0.25 0.75 1 0.0
